data_2007360
loop_
_publ_author_name
'Al-Arfaj, A.R.'
'Reibenspies, J.H.'
'Hussain, M. Sakhawat'
'Isab, A.A.'

_publ_section_title
;
 <i>R</i>~3~PAuCN Complexes: [{Ph~2~(cyclohexyl)P}AuCN] and
 [{(<i>m</i>-Tolyl)~3~P}AuCN]
;
_journal_issue 6
_journal_name_full 'Acta Crystallographica Section C'
_journal_page_first 716
_journal_page_last 719
_journal_paper_doi 10.1107/S0108270197017198
_journal_volume 54
_journal_year 1998
_chemical_formula_moiety '[Au(CN)(C18 H21 P)]'
_chemical_formula_structural '[Ph2(cyclohexyl)PAuCN]'
_chemical_formula_sum 'C19 H21 Au N P'
_chemical_formula_weight 491.30
_chemical_name_common Cyanogold-phosphine
_chemical_name_systematic
;
Cyanodi(phenyl)cyclohexylphosphinegold(I)
;
_space_group_IT_number 14
_symmetry_cell_setting monoclinic
_symmetry_space_group_name_Hall '-P 2yn'
_symmetry_space_group_name_H-M 'P 1 21/n 1'
_audit_creation_method SHELXL
_cell_angle_alpha 90.00
_cell_angle_beta 94.50(3)
_cell_angle_gamma 90.00
_cell_formula_units_Z 4
_cell_length_a 9.384(2)
_cell_length_b 17.237(3)
_cell_length_c 11.307(2)
_cell_measurement_reflns_used 25
_cell_measurement_temperature 293(2)
_cell_measurement_theta_max 30
_cell_measurement_theta_min 15
_cell_volume 1823.3(6)
_computing_cell_refinement P3VAX
_computing_data_collection 'P3VAX (Siemens, 1990a)'
_computing_data_reduction 'XDISK (Siemens, 1990b)'
_computing_molecular_graphics 'XP (Siemens, 1990c)'
_computing_publication_material 'CIFTAB (Sheldrick, 1993)'
_computing_structure_refinement 'SHELXL93 (Sheldrick, 1993)'
_computing_structure_solution 'SHELXS86 (Sheldrick, 1985)'
_diffrn_ambient_temperature 293(2)
_diffrn_measurement_device 'Siemens R3M'
_diffrn_measurement_method \w
_diffrn_radiation_monochromator graphite
_diffrn_radiation_source 'fine-focus sealed tube'
_diffrn_radiation_type MoK\a
_diffrn_radiation_wavelength 0.71073
_diffrn_reflns_av_R_equivalents 0.0883
_diffrn_reflns_av_sigmaI/netI 0.0938
_diffrn_reflns_limit_h_max 11
_diffrn_reflns_limit_h_min -11
_diffrn_reflns_limit_k_max 20
_diffrn_reflns_limit_k_min 0
_diffrn_reflns_limit_l_max 13
_diffrn_reflns_limit_l_min -13
_diffrn_reflns_number 6424
_diffrn_reflns_theta_max 25.11
_diffrn_reflns_theta_min 2.16
_diffrn_standards_decay_% <1
_diffrn_standards_interval_count 97
_diffrn_standards_number 3
_exptl_absorpt_coefficient_mu 8.153
_exptl_absorpt_correction_T_max 0.196
_exptl_absorpt_correction_T_min 0.152
_exptl_absorpt_correction_type refdelf
_exptl_absorpt_process_details '(Walker & Stuart, 1983)'
_exptl_crystal_colour colorless
_exptl_crystal_density_diffrn 1.790
_exptl_crystal_density_meas 1.70
_exptl_crystal_density_method 'flotation in dibromoethane--CCl~4~'
_exptl_crystal_description plate
_exptl_crystal_F_000 944
_exptl_crystal_size_max 0.40
_exptl_crystal_size_mid 0.38
_exptl_crystal_size_min 0.20
_refine_diff_density_max 0.68
_refine_diff_density_min -0.93
_refine_ls_extinction_method none
_refine_ls_goodness_of_fit_all 1.042
_refine_ls_goodness_of_fit_obs 1.057
_refine_ls_hydrogen_treatment noref
_refine_ls_matrix_type full
_refine_ls_number_parameters 199
_refine_ls_number_reflns 3241
_refine_ls_number_restraints 0
_refine_ls_restrained_S_all 1.042
_refine_ls_restrained_S_obs 1.057
_refine_ls_R_factor_all 0.0789
_refine_ls_R_factor_obs .0466
_refine_ls_shift/esd_max -0.009
_refine_ls_shift/esd_mean 0.001
_refine_ls_structure_factor_coef Fsqd
_refine_ls_weighting_details 'w = 1/[\s^2^(Fo^2^)+(0.0521P)^2^+11.409P] where P=(Fo^2^+2Fc^2^)/3'
_refine_ls_weighting_scheme calc
_refine_ls_wR_factor_all 0.1315
_refine_ls_wR_factor_obs .1121
_reflns_number_observed 2340
_reflns_number_total 3241
_reflns_observed_criterion I>2sigma(I)
_cod_data_source_file na1329.cif
_cod_data_source_block I
_cod_depositor_comments
;
The following automatic conversions were performed:
'_symmetry_cell_setting' value 'Monoclinic' changed to 'monoclinic'
according to '/home/saulius/struct/CIF-dictionaries/cif_core.dic'
dictionary named 'cif_core.dic' version 2.4.1 from 2010-06-29.

Automatic conversion script
Id: cif_fix_enum 1527 2010-12-29 10:47:43Z saulius 

The following automatic conversions were performed:

'_symmetry_cell_setting' value 'Monoclinic' changed to 'monoclinic'
according to /home/saulius/struct/CIF-dictionaries/cif_core.dic
dictionary named 'cif_core.dic' version 2.4.1 from 2010-06-29.

Automatic conversion script
Id: cif_fix_values 1715 2011-07-08 13:25:40Z adriana 

The following automatic conversions were performed:

'_refine_ls_weighting_scheme' value 'calc w =
1/[\s^2^(Fo^2^)+(0.0521P)^2^+11.409P] where P=(Fo^2^+2Fc^2^)/3' was
changed to 'calc'. New tag '_refine_ls_weighting_details' was
created. The value of the new tag was set to 'w =
1/[\s^2^(Fo^2^)+(0.0521P)^2^+11.409P] where P=(Fo^2^+2Fc^2^)/3'.

Automatic conversion script
Id: cif_fix_values 3143 2015-03-26 13:38:13Z robertas 
;
_cod_original_cell_volume 1823.2(6)
_cod_original_sg_symbol_H-M 'P 21/n'
_cod_database_code 2007360

loop_
_symmetry_equiv_pos_as_xyz
'x, y, z'
'-x+1/2, y+1/2, -z+1/2'
'-x, -y, -z'
'x-1/2, -y-1/2, z-1/2'

loop_
_atom_site_aniso_label
_atom_site_aniso_U_11
_atom_site_aniso_U_22
_atom_site_aniso_U_33
_atom_site_aniso_U_12
_atom_site_aniso_U_13
_atom_site_aniso_U_23
Au1 .0712(4) .0523(3) .0432(3) -.0064(2) .0156(2) .0034(2)
P1 .058(2) .046(2) .0421(14) -.0024(14) .0107(13) .0046(12)
N1 .145(14) .107(11) .069(8) -.019(10) .028(9) .008(8)
C1 .065(8) .061(7) .044(6) -.009(6) -.007(6) .005(6)
C2 .067(8) .045(6) .052(6) -.009(6) .013(6) .010(5)
C3 .049(7) .064(8) .063(7) .007(6) -.011(6) -.002(6)
C4 .063(8) .074(9) .081(9) .028(7) -.003(7) .005(7)
C5 .081(10) .070(9) .083(9) .019(8) .022(8) -.005(7)
C6 .097(11) .051(7) .090(10) -.005(7) .026(9) -.016(7)
C7 .065(9) .061(7) .074(8) -.002(7) .008(7) -.013(7)
C8 .056(7) .048(6) .043(6) -.003(5) .006(5) -.004(5)
C9 .068(9) .077(9) .064(8) .001(7) .017(7) .016(7)
C10 .061(9) .102(11) .073(9) -.018(8) .027(7) -.006(8)
C11 .066(9) .092(11) .082(10) .007(8) .014(8) -.007(8)
C12 .058(8) .080(10) .072(8) .013(7) -.017(7) -.005(7)
C13 .074(9) .058(7) .050(6) -.002(7) .002(6) -.001(6)
C14 .039(6) .065(7) .045(6) .006(5) -.005(5) .001(5)
C15 .101(11) .052(7) .054(7) -.012(7) .020(7) .003(6)
C16 .082(10) .060(8) .077(9) -.009(7) -.007(8) -.009(7)
C17 .098(11) .069(9) .045(7) .011(8) -.014(7) -.015(6)
C18 .090(11) .108(12) .042(7) -.015(9) -.002(7) -.014(7)
C19 .082(10) .066(8) .058(7) -.008(7) .018(7) .013(6)

loop_
_atom_site_label
_atom_site_fract_x
_atom_site_fract_y
_atom_site_fract_z
_atom_site_U_iso_or_equiv
_atom_site_thermal_displace_type
_atom_site_calc_flag
_atom_site_refinement_flags
_atom_site_occupancy
_atom_site_disorder_group
_atom_site_type_symbol
Au1 .10475(5) .86739(3) .15437(4) .0550(2) Uani d . 1 . Au
P1 -.0028(3) .8156(2) .3106(2) .0484(7) Uani d . 1 . P
N1 .2736(18) .9330(9) -.0487(12) .106(5) Uani d . 1 . N
C1 .2106(14) .9101(7) .0139(10) .057(3) Uani d . 1 . C
C2 .0415(13) .7119(6) .3277(10) .054(3) Uani d . 1 . C
H2A -.0138(13) .6905(6) .3900(10) .065 Uiso calc R 1 . H
C3 .2012(13) .6994(7) .3642(11) .059(3) Uani d . 1 . C
H3A .2584(13) .7244(7) .3075(11) .071 Uiso calc R 1 . H
H3B .2253(13) .7224(7) .4415(11) .071 Uiso calc R 1 . H
C4 .2342(15) .6118(8) .3688(13) .073(4) Uani d . 1 . C
H4A .3357(15) .6044(8) .3888(13) .088 Uiso calc R 1 . H
H4B .1833(15) .5881(8) .4308(13) .088 Uiso calc R 1 . H
C5 .1928(16) .5720(8) .2537(13) .077(4) Uani d . 1 . C
H5A .2132(16) .5170(8) .2617(13) .092 Uiso calc R 1 . H
H5B .2495(16) .5926(8) .1927(13) .092 Uiso calc R 1 . H
C6 .0342(17) .5833(7) .2157(14) .078(4) Uani d . 1 . C
H6A -.0225(17) .5577(7) .2723(14) .094 Uiso calc R 1 . H
H6B .0124(17) .5593(7) .1389(14) .094 Uiso calc R 1 . H
C7 -.0066(15) .6702(7) .2081(12) .067(3) Uani d . 1 . C
H7A -.1093(15) .6752(7) .1920(12) .080 Uiso calc R 1 . H
H7B .0392(15) .6944(7) .1436(12) .080 Uiso calc R 1 . H
C8 -.1948(12) .8263(6) .2976(9) .049(3) Uani d . 1 . C
C9 -.2848(15) .7915(8) .3745(11) .069(4) Uani d . 1 . C
H9A -.2451(15) .7587(8) .4335(11) .083 Uiso calc R 1 . H
C10 -.4310(15) .8041(9) .3662(13) .078(4) Uani d . 1 . C
H10A -.4885(15) .7807(9) .4194(13) .093 Uiso calc R 1 . H
C11 -.4893(17) .8516(9) .2781(14) .080(4) Uani d . 1 . C
H11A -.5868(17) .8619(9) .2746(14) .096 Uiso calc R 1 . H
C12 -.4104(14) .8843(8) .1957(13) .071(4) Uani d . 1 . C
H12A -.4528(14) .9141(8) .1341(13) .085 Uiso calc R 1 . H
C13 -.2639(15) .8715(7) .2071(11) .061(3) Uani d . 1 . C
H13A -.2085(15) .8942(7) .1518(11) .073 Uiso calc R 1 . H
C14 .0569(11) .8614(7) .4502(9) .050(3) Uani d . 1 . C
C15 .1368(16) .9290(7) .4501(11) .068(4) Uani d . 1 . C
H15A .1613(16) .9491(7) .3781(11) .082 Uiso calc R 1 . H
C16 .1811(15) .9673(8) .5536(12) .074(4) Uani d . 1 . C
H16A .2311(15) 1.0137(8) .5506(12) .088 Uiso calc R 1 . H
C17 .1511(16) .9364(8) .6622(10) .072(4) Uani d . 1 . C
H17A .1834(16) .9607(8) .7327(10) .086 Uiso calc R 1 . H
C18 .0735(16) .8701(9) .6632(11) .080(4) Uani d . 1 . C
H18A .0504(16) .8502(9) .7357(11) .096 Uiso calc R 1 . H
C19 .0271(15) .8305(8) .5596(11) .068(4) Uani d . 1 . C
H19A -.0231(15) .7841(8) .5634(11) .081 Uiso calc R 1 . H

loop_
_atom_type_symbol
_atom_type_description
_atom_type_scat_dispersion_real
_atom_type_scat_dispersion_imag
_atom_type_scat_source
C C 0.0033 0.0016 'International Tables Vol C Tables 4.2.6.8 and 6.1.1.4'
H H 0.0000 0.0000 'International Tables Vol C Tables 4.2.6.8 and 6.1.1.4'
N N 0.0061 0.0033 'International Tables Vol C Tables 4.2.6.8 and 6.1.1.4'
P P 0.1023 0.0942 'International Tables Vol C Tables 4.2.6.8 and 6.1.1.4'
Au Au -2.0133 8.8022 'International Tables Vol C Tables 4.2.6.8 and 6.1.1.4'

loop_
_geom_angle_atom_site_label_1
_geom_angle_atom_site_label_2
_geom_angle_atom_site_label_3
_geom_angle
_geom_angle_publ_flag
C1 Au1 P1 177.0(4) yes
C8 P1 C14 105.3(5) ?
C8 P1 C2 108.9(5) ?
C14 P1 C2 106.2(5) ?
C8 P1 Au1 113.3(4) yes
C14 P1 Au1 112.2(4) yes
C2 P1 Au1 110.5(4) yes
N1 C1 Au1 173.1(4) yes
C3 C2 C7 112.1(10) ?
C3 C2 P1 111.8(8) ?
C7 C2 P1 107.9(8) ?
C4 C3 C2 109.6(10) ?
C5 C4 C3 112.5(11) ?
C4 C5 C6 111.5(11) ?
C5 C6 C7 111.7(11) ?
C6 C7 C2 110.1(11) ?
C9 C8 C13 115.2(12) ?
C9 C8 P1 123.7(9) ?
C13 C8 P1 121.1(9) ?
C10 C9 C8 122.4(13) ?
C11 C10 C9 118.7(13) ?
C12 C11 C10 122.6(14) ?
C11 C12 C13 117.4(13) ?
C12 C13 C8 123.6(12) ?
C15 C14 C19 117.9(11) ?
C15 C14 P1 119.7(9) ?
C19 C14 P1 122.4(10) ?
C16 C15 C14 121.9(11) ?
C15 C16 C17 119.9(12) ?
C18 C17 C16 118.5(11) ?
C17 C18 C19 122.5(13) ?
C14 C19 C18 119.1(12) ?

loop_
_geom_bond_atom_site_label_1
_geom_bond_atom_site_label_2
_geom_bond_site_symmetry_2
_geom_bond_distance
_geom_bond_publ_flag
Au1 C1 . 2.073(13) yes
Au1 P1 . 2.284(3) yes
P1 C8 . 1.806(12) yes
P1 C14 . 1.813(11) yes
P1 C2 . 1.841(11) yes
N1 C1 . 1.04(2) yes
C2 C3 . 1.54(2) ?
C2 C7 . 1.57(2) ?
C3 C4 . 1.54(2) ?
C4 C5 . 1.50(2) ?
C5 C6 . 1.53(2) ?
C6 C7 . 1.55(2) ?
C8 C9 . 1.39(2) ?
C8 C13 . 1.40(2) ?
C9 C10 . 1.39(2) ?
C10 C11 . 1.37(2) ?
C11 C12 . 1.36(2) ?
C12 C13 . 1.39(2) ?
C14 C15 . 1.39(2) ?
C14 C19 . 1.40(2) ?
C15 C16 . 1.38(2) ?
C16 C17 . 1.39(2) ?
C17 C18 . 1.36(2) ?
C18 C19 . 1.40(2) ?
